data_4334428
loop_
_publ_author_name
'Emmanuel V\'eron'
'Mounesha N. Garaga'
'Denis Pelloquin'
'Sylvian Cadars'
'Matthew Suchomel'
'Emmanuelle Suard'
'Dominique Massiot'
'Val\'erie Montouillout'
'Guy Matzen'
'Mathieu Allix'

_publ_contact_author_address
;CEMHTI site HT
1D avenue de la recherche scientifique
45071 Orleans cedex 2
France
;
_publ_contact_author_email emmanuel.veron@cnrs-orleans.fr
_publ_contact_author_fax '33 (0) 238 63 81 03'
_publ_contact_author_name 'Emmanuel V\'eron'
_publ_contact_author_phone '33 (0) 238 25 55 32'
_publ_section_title
;
 Synthesis and Structure Determination of CaSi1/3B2/3O8/3: A New Calcium
 Borosilicate
;
_journal_name_full 'Inorganic Chemistry'
_journal_page_first 4250
_journal_page_last 4258
_journal_paper_doi 10.1021/ic302114t
_journal_volume 52
_journal_year 2013
_chemical_formula_sum 'B0.66 Ca O2.66 Si0.33'
_chemical_formula_weight 99
_chemical_name_common 'Calcium borosilicate'
_chemical_name_systematic ' ?'
_space_group_IT_number 33
_symmetry_cell_setting orthorhombic
_symmetry_Int_Tables_number 33
_symmetry_space_group_name_Hall 'P 2c -2n'
_symmetry_space_group_name_H-M 'P n a 21'
_cell_angle_alpha 90
_cell_angle_beta 90
_cell_angle_gamma 90
_cell_formula_units_Z 4
_cell_length_a 12.1025(4)
_cell_length_b 5.26761(10)
_cell_length_c 3.71319(10)
_cell_measurement_temperature 923
_cell_volume 236.721(11)
_diffrn_ambient_temperature 923
_diffrn_radiation_probe neutron
_diffrn_radiation_type neutron
_diffrn_radiation_wavelength 1.59516
_diffrn_source 'nuclear reactor'
_diffrn_source_type 'D2B ILL'
_exptl_absorpt_coefficient_mu 0.76
_exptl_crystal_colour white
_exptl_crystal_density_diffrn 2.7781
_exptl_crystal_F_000 196
_pd_meas_2theta_range_inc 0.05
_pd_meas_2theta_range_max 159.000
_pd_meas_2theta_range_min 0.100
_pd_meas_number_of_points 3179
_pd_proc_2theta_range_inc 0.05
_pd_proc_2theta_range_max 159
_pd_proc_2theta_range_min 9.05
_pd_proc_ls_background_function '12 Legendre polynoms'
_pd_proc_ls_pref_orient_corr none
_pd_proc_ls_profile_function Pseudo-Voigt
_pd_proc_ls_prof_R_factor 0.0230
_pd_proc_ls_prof_wR_expected 0.0195
_pd_proc_ls_prof_wR_factor 0.0305
_refine_ls_number_constraints 0
_refine_ls_number_parameters 67
_refine_ls_number_restraints 0
_refine_ls_shift/su_max 0.0105
_refine_ls_shift/su_mean 0.0021
_refine_ls_weighting_scheme sigma
_cod_data_source_file ic302114t_si_002.cif
_cod_data_source_block I
_cod_original_cell_volume 236.720(10)
_cod_original_sg_symbol_Hall 'P -2xabc;-2yab;2zc'
_cod_original_formula_sum 'B0.66 Ca1 O2.66 Si0.33'
_cod_database_code 4334428

loop_
_symmetry_equiv_pos_site_id
_symmetry_equiv_pos_as_xyz
1 x,y,z
2 -x,-y,z+1/2
3 x+1/2,-y+1/2,z
4 -x+1/2,y+1/2,z+1/2

loop_
_atom_site_label
_atom_site_type_symbol
_atom_site_fract_x
_atom_site_fract_y
_atom_site_fract_z
_atom_site_adp_type
_atom_site_U_iso_or_equiv
_atom_site_symmetry_multiplicity
_atom_site_occupancy
_atom_site_calc_flag
Ca1 Ca 0.1498(3) 0.6047(7) 0.614 Uani 0.0455(14) 4 1 d
Si1 Si 0.0899(2) 0.0854(5) 0.097(3) Uani 0.0461(13) 4 0.34(3) d
B1 B 0.0899(2) 0.0854(5) 0.097(3) Uani 0.0461(13) 4 0.66(3) d
O1 O 0.1755(2) 0.9041(7) 0.107(4) Uani 0.0580(13) 4 1 d
O2 O 0.1059(3) 0.3427(5) 0.097(4) Uani 0.0876(18) 4 1 d
O3 O 0.9815(8) 0.0570(16) 0.277(4) Uani 0.112(4) 4 0.634(8) d

loop_
_atom_site_aniso_label
_atom_site_aniso_type_symbol
_atom_site_aniso_U_11
_atom_site_aniso_U_22
_atom_site_aniso_U_33
_atom_site_aniso_U_12
_atom_site_aniso_U_13
_atom_site_aniso_U_23
Ca1 Ca 0.084(3) 0.0312(15) 0.021(2) 0.0158(17) 0.017(6) 0.002(5)
Si1 Si 0.041(3) 0.0216(16) 0.075(3) 0.0088(16) -0.013(5) 0.001(6)
B1 B 0.041(3) 0.0216(16) 0.075(3) 0.0088(16) -0.013(5) 0.001(6)
O1 O 0.054(2) 0.0438(17) 0.077(3) 0.0204(18) 0.006(6) -0.002(5)
O2 O 0.187(5) 0.0322(18) 0.044(2) -0.008(2) -0.029(7) -0.005(5)
O3 O 0.060(6) 0.098(7) 0.179(10) 0.050(5) 0.034(6) 0.044(6)

loop_
_atom_type_symbol
_atom_type_scat_length_neutron
_atom_type_scat_source
Ca 4.700 International_Tables_Vol_C
Si 4.149 International_Tables_Vol_C
B 6.650 International_Tables_Vol_C
O 5.803 International_Tables_Vol_C

loop_
_geom_angle_atom_site_label_1
_geom_angle_atom_site_label_2
_geom_angle_atom_site_label_3
_geom_angle_site_symmetry_1
_geom_angle_site_symmetry_3
_geom_angle
O1 Ca1 O1 . 1_556 98.2(3)
O1 Ca1 O1 . 4_545 99.5(3)
O1 Ca1 O2 . . 77.8(3)
O1 Ca1 O2 . 1_556 173.5(2)
O1 Ca1 O3 . 2_665 78.9(4)
O1 Ca1 O1 1_556 4_545 100.6(3)
O1 Ca1 O2 1_556 . 172.7(2)
O1 Ca1 O2 1_556 1_556 80.4(3)
O1 Ca1 O3 1_556 2_665 55.2(3)
O1 Ca1 O2 4_545 . 86.2(3)
O1 Ca1 O2 4_545 1_556 87.0(3)
O1 Ca1 O3 4_545 2_665 154.6(4)
O2 Ca1 O2 . 1_556 102.9(4)
O2 Ca1 O3 . 2_665 117.7(3)
O2 Ca1 O3 1_556 2_665 95.3(4)
O1 Si1 O2 1_545 . 124.5(3)
O1 Si1 O3 1_545 1_455 124.9(7)
O1 Si1 O3 1_545 2_654 95.5(6)
O2 Si1 O3 . 1_455 103.1(6)
O2 Si1 O3 . 2_654 121.5(9)
O3 Si1 O3 1_455 2_654 79.3(7)
O1 B1 O2 1_545 . 124.5(3)
O1 B1 O3 1_545 1_455 124.9(7)
O1 B1 O3 1_545 2_654 95.5(6)
O2 B1 O3 . 1_455 103.1(6)
O2 B1 O3 . 2_654 121.5(9)
O3 B1 O3 1_455 2_654 79.3(7)

loop_
_geom_bond_atom_site_label_1
_geom_bond_atom_site_label_2
_geom_bond_site_symmetry_2
_geom_bond_distance
Ca1 O1 . 2.475(11)
Ca1 O1 1_556 2.436(11)
Ca1 O1 4_545 2.364(5)
Ca1 O2 . 2.423(13)
Ca1 O2 1_556 2.325(13)
Ca1 O3 2_665 2.464(10)
Si1 O1 1_545 1.409(4)
Si1 O2 . 1.369(4)
Si1 O3 1_455 1.479(12)
Si1 O3 2_654 1.651(15)
B1 O1 1_545 1.409(4)
B1 O2 . 1.369(4)
B1 O3 1_455 1.479(12)
B1 O3 2_654 1.651(15)
